data_4310452
loop_
_publ_author_name
'Kenji Matsuda'
'Kohsuke Takayama'
'Masahiro Irie'

_publ_contact_author
;Dr. Kenji Matsuda
Department of Chemistry and Biochemistry
Graduate School of Engineering, Kyushu University
Hakozaki 6-10-1, Higashi-ku, Fukuoka, Japan
;
_publ_contact_author_email ' kmatsuda@cstf.kyushu-u.ac.jp'
_publ_contact_author_fax ' 81(92)6423568 '
_publ_contact_author_phone ' 81(92)6424132 '
_publ_section_title
;
 Photochromism of Metal Complexes Composed of Diarylethene Ligands and
 Zn(II), Mn(II), and Cu(II) Hexafluoroacetylacetonates
;
_journal_name_full 'Inorganic Chemistry'
_journal_page_first 482
_journal_page_last 489
_journal_paper_doi 10.1021/ic035020r
_journal_volume 43
_journal_year 2004
_chemical_formula_sum 'C35 H18 Cu F18 N2 O4 S2'
_chemical_formula_weight 1000.17
_chemical_melting_point 200(docomp.)
_chemical_name_systematic
; 
1,2-bis(5-(4-pyridyl)-2-methyl-3-thienyl)hexafluorocyclopentene
bis(hexafluoroacetylacetonato)copper(II) complex
;
_space_group_IT_number 13
_symmetry_cell_setting monoclinic
_symmetry_space_group_name_Hall '-P 2yac'
_symmetry_space_group_name_H-M 'P 1 2/n 1'
_atom_sites_solution_hydrogens geom
_atom_sites_solution_primary direct
_atom_sites_solution_secondary difmap
_audit_creation_method SHELXL-97
_cell_angle_alpha 90.00
_cell_angle_beta 104.726(5)
_cell_angle_gamma 90.00
_cell_formula_units_Z 2
_cell_length_a 11.436(4)
_cell_length_b 10.719(3)
_cell_length_c 17.046(5)
_cell_measurement_temperature 293(2)
_cell_measurement_theta_max 27.54
_cell_measurement_theta_min 1.94
_cell_volume 2020.9(11)
_computing_cell_refinement 'Bruker SMART'
_computing_data_collection 'Bruker SMART'
_computing_data_reduction 'Bruker SHELXTL'
_computing_molecular_graphics 'Bruker SHELXTL'
_computing_publication_material 'Bruker SHELXTL'
_computing_structure_refinement 'SHELXL-97 (Sheldrick, 1997)'
_computing_structure_solution 'SHELXS-97 (Sheldrick, 1990)'
_diffrn_ambient_temperature 293(2)
_diffrn_measured_fraction_theta_full 0.953
_diffrn_measured_fraction_theta_max 0.953
_diffrn_measurement_device_type 'CCD area detector'
_diffrn_measurement_method 'omega scans'
_diffrn_radiation_monochromator graphite
_diffrn_radiation_source 'sealed tube'
_diffrn_radiation_type MoK\a
_diffrn_radiation_wavelength 0.71073
_diffrn_reflns_av_R_equivalents 0.0603
_diffrn_reflns_av_sigmaI/netI 0.0456
_diffrn_reflns_limit_h_max 14
_diffrn_reflns_limit_h_min -14
_diffrn_reflns_limit_k_max 13
_diffrn_reflns_limit_k_min -10
_diffrn_reflns_limit_l_max 21
_diffrn_reflns_limit_l_min -21
_diffrn_reflns_number 13267
_diffrn_reflns_theta_full 27.54
_diffrn_reflns_theta_max 27.54
_diffrn_reflns_theta_min 1.94
_diffrn_standards_decay_% 0.15
_exptl_absorpt_coefficient_mu 0.767
_exptl_absorpt_correction_type none
_exptl_absorpt_process_details none
_exptl_crystal_colour green
_exptl_crystal_density_diffrn 1.644
_exptl_crystal_density_method 'not measured'
_exptl_crystal_description block
_exptl_crystal_F_000 994
_exptl_crystal_size_max 0.5
_exptl_crystal_size_mid 0.3
_exptl_crystal_size_min 0.3
_refine_diff_density_max 0.547
_refine_diff_density_min -0.369
_refine_diff_density_rms 0.063
_refine_ls_extinction_method none
_refine_ls_goodness_of_fit_ref 1.006
_refine_ls_hydrogen_treatment mixed
_refine_ls_matrix_type full
_refine_ls_number_parameters 352
_refine_ls_number_reflns 4440
_refine_ls_number_restraints 0
_refine_ls_restrained_S_all 1.006
_refine_ls_R_factor_all 0.0659
_refine_ls_R_factor_gt 0.0435
_refine_ls_shift/su_max 0.000
_refine_ls_shift/su_mean 0.000
_refine_ls_structure_factor_coef Fsqd
_refine_ls_weighting_details 'calc w=1/[\s^2^(Fo^2^)+(0.0763P)^2^+0.2475P] where P=(Fo^2^+2Fc^2^)/3'
_refine_ls_weighting_scheme calc
_refine_ls_wR_factor_gt 0.1172
_refine_ls_wR_factor_ref 0.1338
_reflns_number_gt 3099
_reflns_number_total 4440
_reflns_threshold_expression >2sigma(I)
_cod_data_source_file ic035020rsi20030830_014130_2.cif
_cod_data_source_block 1aCu(hfac)2
_cod_depositor_comments
;
The following automatic conversions were performed:
'_symmetry_cell_setting' value 'Monoclinic' changed to 'monoclinic'
according to '/home/saulius/struct/CIF-dictionaries/cif_core.dic'
dictionary named 'cif_core.dic' version 2.4.1 from 2010-06-29.

Automatic conversion script
Id: cif_fix_enum 1527 2010-12-29 10:47:43Z saulius 
;
_cod_original_cell_volume 2021.0(11)
_cod_database_code 4310452

loop_
_symmetry_equiv_pos_as_xyz
'x, y, z'
'-x+1/2, y, -z+1/2'
'-x, -y, -z'
'x-1/2, -y, z-1/2'

loop_
_atom_site_label
_atom_site_type_symbol
_atom_site_fract_x
_atom_site_fract_y
_atom_site_fract_z
_atom_site_U_iso_or_equiv
_atom_site_adp_type
_atom_site_occupancy
_atom_site_symmetry_multiplicity
_atom_site_calc_flag
_atom_site_refinement_flags
_atom_site_disorder_assembly
_atom_site_disorder_group
C1 C 0.7146(2) 0.6777(3) 0.13591(16) 0.0624(6) Uani 1 1 d . . .
C2 C 0.65016(19) 0.5906(2) 0.16536(14) 0.0502(5) Uani 1 1 d . . .
C3 C 0.5234(2) 0.6124(2) 0.13967(14) 0.0537(5) Uani 1 1 d . . .
H3 H 0.4669 0.5604 0.1537 0.064 Uiso 1 1 calc R . .
C4 C 0.4922(2) 0.7153(2) 0.09310(14) 0.0518(5) Uani 1 1 d . . .
C8 C 0.8488(2) 0.6868(4) 0.1467(2) 0.0930(11) Uani 1 1 d . . .
H8A H 0.8849 0.7278 0.1971 0.139 Uiso 1 1 calc R . .
H8B H 0.8650 0.7338 0.1027 0.139 Uiso 1 1 calc R . .
H8C H 0.8821 0.6045 0.1472 0.139 Uiso 1 1 calc R . .
S1 S 0.62038(6) 0.78561(8) 0.07803(5) 0.0743(2) Uani 1 1 d . . .
C5 C 0.7057(2) 0.4856(2) 0.21581(16) 0.0533(5) Uani 1 1 d . . .
C6A C 0.6531(12) 0.3522(12) 0.1924(12) 0.071(3) Uani 0.56(2) 1 d P . 1
F1A F 0.5482(6) 0.3393(9) 0.2137(10) 0.112(3) Uani 0.56(2) 1 d P . 1
F2A F 0.6320(15) 0.3318(5) 0.1163(5) 0.135(5) Uani 0.56(2) 1 d P . 1
C6B C 0.6897(19) 0.361(2) 0.186(2) 0.093(6) Uani 0.44(2) 1 d P . 2
F1B F 0.728(2) 0.3335(7) 0.1193(6) 0.143(5) Uani 0.44(2) 1 d P . 2
F2B F 0.5663(12) 0.3290(7) 0.1614(13) 0.119(7) Uani 0.44(2) 1 d P . 2
C7 C 0.7325(17) 0.2712(5) 0.249(4) 0.090(4) Uani 0.50 1 d P . .
F3 F 0.6727(6) 0.2376(7) 0.3006(5) 0.148(3) Uani 0.50 1 d P . .
F4 F 0.7871(7) 0.1672(4) 0.2284(6) 0.153(4) Uani 0.50 1 d P . .
C9 C 0.3739(2) 0.7733(2) 0.06320(13) 0.0506(5) Uani 1 1 d . . .
C10 C 0.2734(2) 0.7308(2) 0.08688(16) 0.0594(6) Uani 1 1 d . . .
H10 H 0.2791 0.6591 0.1184 0.071 Uiso 1 1 calc R . .
C11 C 0.1666(2) 0.7934(2) 0.06420(16) 0.0610(6) Uani 1 1 d . . .
H11 H 0.1009 0.7628 0.0812 0.073 Uiso 1 1 calc R . .
C12 C 0.2454(2) 0.9343(3) -0.00764(17) 0.0645(7) Uani 1 1 d . . .
H12 H 0.2360 1.0034 -0.0417 0.077 Uiso 1 1 calc R . .
C13 C 0.3552(2) 0.8765(2) 0.01293(16) 0.0627(6) Uani 1 1 d . . .
H13 H 0.4181 0.9068 -0.0071 0.075 Uiso 1 1 calc R . .
N1 N 0.15116(17) 0.89698(18) 0.01849(12) 0.0558(5) Uani 1 1 d . . .
Cu1 Cu 0.0000 1.0000 0.0000 0.05356(16) Uani 1 2 d S . .
C14 C 0.1191(2) 1.2287(2) 0.09794(18) 0.0649(7) Uani 1 1 d . A .
C15 C 0.0980(3) 1.1776(3) 0.16845(17) 0.0737(7) Uani 1 1 d . . .
H15 H 0.1175 1.2258 0.2153 0.088 Uiso 1 1 calc R . .
C16 C 0.0504(2) 1.0613(3) 0.17336(16) 0.0634(6) Uani 1 1 d . . .
O1 O 0.10500(17) 1.18110(18) 0.03123(12) 0.0689(5) Uani 1 1 d . . .
O2 O 0.00856(17) 0.98413(17) 0.11824(12) 0.0659(5) Uani 1 1 d . . .
C17 C 0.1683(4) 1.3634(3) 0.1042(3) 0.1007(12) Uani 1 1 d . . .
F5A F 0.171(3) 1.4125(12) 0.0364(6) 0.152(8) Uani 0.48(3) 1 d P A 1
F6A F 0.2732(13) 1.3750(10) 0.1502(13) 0.145(7) Uani 0.48(3) 1 d P A 1
F7A F 0.1047(18) 1.4359(10) 0.1432(17) 0.192(10) Uani 0.48(3) 1 d P A 1
F5B F 0.186(3) 1.4133(16) 0.1701(7) 0.193(10) Uani 0.52(3) 1 d P A 2
F6B F 0.0929(17) 1.4326(8) 0.0543(12) 0.164(7) Uani 0.52(3) 1 d P A 2
F7B F 0.2719(15) 1.3659(10) 0.0832(19) 0.180(8) Uani 0.52(3) 1 d P A 2
C18 C 0.0503(4) 1.0114(3) 0.2566(2) 0.0925(11) Uani 1 1 d . . .
F8 F 0.0791(3) 1.0930(3) 0.31578(14) 0.1599(12) Uani 1 1 d . . .
F9 F -0.0574(3) 0.9721(3) 0.25882(19) 0.1474(11) Uani 1 1 d . . .
F10 F 0.1178(3) 0.9148(3) 0.27352(17) 0.1763(15) Uani 1 1 d . . .

loop_
_atom_site_aniso_label
_atom_site_aniso_U_11
_atom_site_aniso_U_22
_atom_site_aniso_U_33
_atom_site_aniso_U_23
_atom_site_aniso_U_13
_atom_site_aniso_U_12
C1 0.0502(13) 0.0759(17) 0.0605(14) 0.0114(13) 0.0130(11) -0.0014(12)
C2 0.0480(11) 0.0515(12) 0.0489(12) -0.0045(10) 0.0082(9) -0.0028(10)
C3 0.0490(11) 0.0499(13) 0.0583(14) 0.0011(10) 0.0065(10) -0.0085(10)
C4 0.0481(11) 0.0545(13) 0.0496(12) 0.0018(10) 0.0067(9) -0.0056(10)
C8 0.0518(15) 0.130(3) 0.097(2) 0.041(2) 0.0183(15) -0.0090(17)
S1 0.0552(4) 0.0841(5) 0.0814(5) 0.0331(4) 0.0135(3) -0.0058(3)
C5 0.0484(11) 0.0455(13) 0.0643(15) -0.0039(10) 0.0113(10) -0.0021(9)
C6A 0.044(7) 0.042(4) 0.111(6) -0.006(3) -0.007(7) -0.014(4)
F1A 0.067(2) 0.077(3) 0.181(8) 0.020(4) 0.012(4) -0.020(2)
F2A 0.153(14) 0.099(3) 0.122(5) -0.057(3) -0.019(5) 0.003(5)
C6B 0.042(8) 0.083(8) 0.134(13) -0.005(7) -0.015(8) -0.032(6)
F1B 0.166(14) 0.123(5) 0.127(5) -0.078(4) 0.013(6) 0.001(6)
F2B 0.073(5) 0.055(3) 0.192(18) -0.014(7) -0.036(7) -0.013(3)
C7 0.038(12) 0.047(3) 0.164(6) -0.001(7) -0.016(17) -0.002(3)
F3 0.102(4) 0.114(5) 0.211(7) 0.059(5) 0.012(4) -0.038(4)
F4 0.149(8) 0.056(3) 0.226(11) -0.026(4) -0.001(5) 0.016(3)
C9 0.0528(12) 0.0468(12) 0.0478(12) -0.0013(9) 0.0048(10) -0.0066(10)
C10 0.0540(13) 0.0508(13) 0.0686(15) 0.0155(11) 0.0068(11) -0.0039(10)
C11 0.0506(13) 0.0551(14) 0.0726(16) 0.0196(12) 0.0071(11) -0.0045(11)
C12 0.0617(15) 0.0582(16) 0.0710(16) 0.0203(13) 0.0122(12) -0.0032(12)
C13 0.0568(13) 0.0635(16) 0.0682(16) 0.0172(12) 0.0164(12) -0.0030(12)
N1 0.0530(10) 0.0515(11) 0.0597(12) 0.0112(9) 0.0083(9) -0.0050(9)
Cu1 0.0518(2) 0.0478(2) 0.0564(3) 0.01188(17) 0.00513(18) -0.00261(17)
C14 0.0578(14) 0.0557(15) 0.0707(17) 0.0067(13) -0.0031(12) -0.0011(11)
C15 0.0882(19) 0.0631(17) 0.0632(16) -0.0006(13) 0.0068(14) -0.0019(14)
C16 0.0607(14) 0.0656(17) 0.0602(15) 0.0137(13) 0.0085(12) 0.0144(13)
O1 0.0700(11) 0.0643(11) 0.0671(11) 0.0096(9) 0.0078(9) -0.0115(9)
O2 0.0682(11) 0.0607(11) 0.0646(11) 0.0150(8) 0.0093(9) -0.0017(8)
C17 0.127(3) 0.068(2) 0.091(3) 0.005(2) -0.002(3) -0.023(2)
F5A 0.26(2) 0.080(6) 0.106(5) 0.012(4) 0.025(9) -0.068(10)
F6A 0.120(7) 0.116(7) 0.165(13) 0.024(7) -0.025(7) -0.066(6)
F7A 0.193(13) 0.065(4) 0.34(3) -0.052(8) 0.104(15) -0.007(6)
F5B 0.32(3) 0.130(11) 0.134(7) -0.049(7) 0.067(13) -0.124(14)
F6B 0.195(10) 0.062(3) 0.193(15) 0.040(6) -0.026(9) 0.006(5)
F7B 0.149(9) 0.148(7) 0.26(2) -0.006(11) 0.090(12) -0.078(7)
C18 0.124(3) 0.087(2) 0.070(2) 0.0166(17) 0.032(2) 0.021(2)
F8 0.266(4) 0.144(2) 0.0667(14) 0.0034(14) 0.0378(18) -0.011(2)
F9 0.183(3) 0.152(2) 0.136(2) 0.0342(17) 0.094(2) -0.007(2)
F10 0.251(3) 0.178(3) 0.1128(19) 0.091(2) 0.070(2) 0.127(3)

loop_
_atom_type_symbol
_atom_type_description
_atom_type_scat_dispersion_real
_atom_type_scat_dispersion_imag
_atom_type_scat_source
C C 0.0033 0.0016 'International Tables Vol C Tables 4.2.6.8 and 6.1.1.4'
H H 0.0000 0.0000 'International Tables Vol C Tables 4.2.6.8 and 6.1.1.4'
N N 0.0061 0.0033 'International Tables Vol C Tables 4.2.6.8 and 6.1.1.4'
O O 0.0106 0.0060 'International Tables Vol C Tables 4.2.6.8 and 6.1.1.4'
F F 0.0171 0.0103 'International Tables Vol C Tables 4.2.6.8 and 6.1.1.4'
S S 0.1246 0.1234 'International Tables Vol C Tables 4.2.6.8 and 6.1.1.4'
Cu Cu 0.3201 1.2651 'International Tables Vol C Tables 4.2.6.8 and 6.1.1.4'

loop_
_geom_angle_atom_site_label_1
_geom_angle_atom_site_label_2
_geom_angle_atom_site_label_3
_geom_angle
_geom_angle_site_symmetry_1
_geom_angle_site_symmetry_3
_geom_angle_publ_flag
C2 C1 C8 129.1(2) . . ?
C2 C1 S1 110.82(18) . . ?
C8 C1 S1 120.0(2) . . ?
C1 C2 C3 112.2(2) . . ?
C1 C2 C5 123.4(2) . . ?
C3 C2 C5 124.3(2) . . ?
C4 C3 C2 114.2(2) . . ?
C3 C4 C9 129.5(2) . . ?
C3 C4 S1 109.65(17) . . ?
C9 C4 S1 120.65(17) . . ?
C1 S1 C4 93.04(12) . . ?
C5 C5 C6B 108.2(12) 2_655 . ?
C5 C5 C2 129.32(13) 2_655 . ?
C6B C5 C2 121.0(13) . . ?
C5 C5 C6A 112.4(6) 2_655 . ?
C6B C5 C6A 17.3(11) . . ?
C2 C5 C6A 118.2(7) . . ?
F2A C6A F1A 107.8(11) . . ?
F2A C6A C7 120(3) . . ?
F1A C6A C7 102(2) . . ?
F2A C6A C5 112.1(12) . . ?
F1A C6A C5 109.6(10) . . ?
C7 C6A C5 104.1(13) . . ?
F2A C6A C7 116(2) . 2_655 ?
F1A C6A C7 114(2) . 2_655 ?
C7 C6A C7 12(3) . 2_655 ?
C5 C6A C7 97.5(9) . 2_655 ?
F1B C6B F2B 103(2) . . ?
F1B C6B C5 117.6(16) . . ?
F2B C6B C5 111.0(16) . . ?
F1B C6B C7 112(3) . . ?
F2B C6B C7 100.7(17) . . ?
C5 C6B C7 112(3) . . ?
F1B C6B C7 102(3) . 2_655 ?
F2B C6B C7 114.2(15) . 2_655 ?
C5 C6B C7 109(2) . 2_655 ?
C7 C6B C7 14(3) . 2_655 ?
C7 C7 F4 104(6) 2_655 2_655 ?
C7 C7 F3 131(10) 2_655 . ?
F4 C7 F3 50(2) 2_655 . ?
C7 C7 F4 60(7) 2_655 . ?
F4 C7 F4 57.8(8) 2_655 . ?
F3 C7 F4 107.7(19) . . ?
C7 C7 C6B 102(10) 2_655 . ?
F4 C7 C6B 143(3) 2_655 . ?
F3 C7 C6B 124.0(18) . . ?
F4 C7 C6B 116(5) . . ?
C7 C7 C6A 120(10) 2_655 . ?
F4 C7 C6A 129.0(18) 2_655 . ?
F3 C7 C6A 105.8(17) . . ?
F4 C7 C6A 125(5) . . ?
C6B C7 C6A 18.8(10) . . ?
C7 C7 C6B 64(10) 2_655 2_655 ?
F4 C7 C6B 117(5) 2_655 2_655 ?
F3 C7 C6B 90(4) . 2_655 ?
F4 C7 C6B 117.9(17) . 2_655 ?
C6B C7 C6B 99(2) . 2_655 ?
C6A C7 C6B 104.8(7) . 2_655 ?
C7 C7 F3 38(10) 2_655 2_655 ?
F4 C7 F3 99.5(18) 2_655 2_655 ?
F3 C7 F3 148.7(13) . 2_655 ?
F4 C7 F3 41.7(14) . 2_655 ?
C6B C7 F3 84(4) . 2_655 ?
C6A C7 F3 100(4) . 2_655 ?
C6B C7 F3 100.1(14) 2_655 2_655 ?
C7 C7 C6A 48(10) 2_655 2_655 ?
F4 C7 C6A 118(4) 2_655 2_655 ?
F3 C7 C6A 102(4) . 2_655 ?
F4 C7 C6A 103.7(13) . 2_655 ?
C6B C7 C6A 99.7(11) . 2_655 ?
C6A C7 C6A 110.7(11) . 2_655 ?
C6B C7 C6A 16.2(11) 2_655 2_655 ?
F3 C7 C6A 84.1(14) 2_655 2_655 ?
F4 F3 C7 61.2(10) 2_655 . ?
F4 F3 C7 58.5(8) 2_655 2_655 ?
C7 F3 C7 11(3) . 2_655 ?
F3 F4 C7 69(3) 2_655 2_655 ?
F3 F4 F4 134.9(6) 2_655 2_655 ?
C7 F4 F4 67(2) 2_655 2_655 ?
F3 F4 C7 80(2) 2_655 . ?
C7 F4 C7 16.3(16) 2_655 . ?
F4 F4 C7 55(2) 2_655 . ?
C13 C9 C10 115.7(2) . . ?
C13 C9 C4 122.8(2) . . ?
C10 C9 C4 121.4(2) . . ?
C11 C10 C9 120.4(2) . . ?
N1 C11 C10 123.3(2) . . ?
N1 C12 C13 123.3(2) . . ?
C12 C13 C9 120.7(2) . . ?
C12 N1 C11 116.5(2) . . ?
C12 N1 Cu1 121.41(16) . . ?
C11 N1 Cu1 121.80(16) . . ?
O2 Cu1 O2 180.00(10) 3_575 . ?
O2 Cu1 N1 88.59(8) 3_575 3_575 ?
O2 Cu1 N1 91.41(8) . 3_575 ?
O2 Cu1 N1 91.41(8) 3_575 . ?
O2 Cu1 N1 88.59(8) . . ?
N1 Cu1 N1 180.0 3_575 . ?
O2 Cu1 O1 87.08(7) 3_575 3_575 ?
O2 Cu1 O1 92.92(7) . 3_575 ?
N1 Cu1 O1 92.89(7) 3_575 3_575 ?
N1 Cu1 O1 87.11(7) . 3_575 ?
O2 Cu1 O1 92.92(7) 3_575 . ?
O2 Cu1 O1 87.08(7) . . ?
N1 Cu1 O1 87.11(7) 3_575 . ?
N1 Cu1 O1 92.89(7) . . ?
O1 Cu1 O1 180.00(10) 3_575 . ?
O1 C14 C15 128.9(3) . . ?
O1 C14 C17 114.6(3) . . ?
C15 C14 C17 116.5(3) . . ?
C16 C15 C14 124.5(3) . . ?
O2 C16 C15 129.5(3) . . ?
O2 C16 C18 112.2(3) . . ?
C15 C16 C18 118.2(3) . . ?
C14 O1 Cu1 120.82(17) . . ?
C16 O2 Cu1 127.70(17) . . ?
F5B C17 F6A 58.0(8) . . ?
F5B C17 F5A 128.2(7) . . ?
F6A C17 F5A 106.3(8) . . ?
F5B C17 F6B 106.7(11) . . ?
F6A C17 F6B 136.7(7) . . ?
F5A C17 F6B 47.9(6) . . ?
F5B C17 F7B 106.8(9) . . ?
F6A C17 F7B 52.4(6) . . ?
F5A C17 F7B 61.0(7) . . ?
F6B C17 F7B 107.8(8) . . ?
F5B C17 F7A 43.6(10) . . ?
F6A C17 F7A 100.6(9) . . ?
F5A C17 F7A 110.5(11) . . ?
F6B C17 F7A 68.8(9) . . ?
F7B C17 F7A 138.9(7) . . ?
F5B C17 C14 116.8(6) . . ?
F6A C17 C14 114.1(5) . . ?
F5A C17 C14 114.5(5) . . ?
F6B C17 C14 108.9(6) . . ?
F7B C17 C14 109.6(5) . . ?
F7A C17 C14 109.9(7) . . ?
F10 C18 F9 104.5(4) . . ?
F10 C18 F8 110.3(4) . . ?
F9 C18 F8 104.2(3) . . ?
F10 C18 C16 110.6(3) . . ?
F9 C18 C16 111.4(4) . . ?
F8 C18 C16 115.1(3) . . ?

loop_
_geom_bond_atom_site_label_1
_geom_bond_atom_site_label_2
_geom_bond_distance
_geom_bond_site_symmetry_2
_geom_bond_publ_flag
C1 C2 1.362(3) . ?
C1 C8 1.502(3) . ?
C1 S1 1.712(3) . ?
C2 C3 1.423(3) . ?
C2 C5 1.460(3) . ?
C3 C4 1.353(3) . ?
C4 C9 1.458(3) . ?
C4 S1 1.725(2) . ?
C5 C5 1.336(5) 2_655 ?
C5 C6B 1.43(2) . ?
C5 C6A 1.564(12) . ?
C6A F2A 1.28(2) . ?
C6A F1A 1.345(15) . ?
C6A C7 1.44(4) . ?
C6A C7 1.67(3) 2_655 ?
C6B F1B 1.35(3) . ?
C6B F2B 1.407(15) . ?
C6B C7 1.43(6) . ?
C6B C7 1.56(5) 2_655 ?
C7 C7 0.39(5) 2_655 ?
C7 F4 1.22(3) 2_655 ?
C7 F3 1.29(6) . ?
C7 F4 1.37(3) . ?
C7 C6B 1.56(5) 2_655 ?
C7 F3 1.58(5) 2_655 ?
C7 C6A 1.67(3) 2_655 ?
F3 F4 1.068(9) 2_655 ?
F3 C7 1.58(5) 2_655 ?
F4 F3 1.068(9) 2_655 ?
F4 C7 1.22(3) 2_655 ?
F4 F4 1.257(16) 2_655 ?
C9 C13 1.382(3) . ?
C9 C10 1.389(3) . ?
C10 C11 1.361(3) . ?
C11 N1 1.342(3) . ?
C12 N1 1.328(3) . ?
C12 C13 1.364(4) . ?
N1 Cu1 2.007(2) . ?
Cu1 O2 2.000(2) 3_575 ?
Cu1 O2 2.000(2) . ?
Cu1 N1 2.007(2) 3_575 ?
Cu1 O1 2.2735(19) 3_575 ?
Cu1 O1 2.2735(19) . ?
C14 O1 1.219(3) . ?
C14 C15 1.397(4) . ?
C14 C17 1.543(4) . ?
C15 C16 1.371(4) . ?
C16 O2 1.252(3) . ?
C16 C18 1.517(4) . ?
C17 F5B 1.214(10) . ?
C17 F6A 1.261(9) . ?
C17 F5A 1.279(9) . ?
C17 F6B 1.284(10) . ?
C17 F7B 1.322(9) . ?
C17 F7A 1.349(13) . ?
C18 F10 1.280(4) . ?
C18 F9 1.311(5) . ?
C18 F8 1.313(5) . ?

loop_
_geom_torsion_atom_site_label_1
_geom_torsion_atom_site_label_2
_geom_torsion_atom_site_label_3
_geom_torsion_atom_site_label_4
_geom_torsion
_geom_torsion_site_symmetry_1
_geom_torsion_site_symmetry_2
_geom_torsion_site_symmetry_3
_geom_torsion_site_symmetry_4
_geom_torsion_publ_flag
C8 C1 C2 C3 -178.3(3) . . . . ?
S1 C1 C2 C3 0.5(3) . . . . ?
C8 C1 C2 C5 0.3(5) . . . . ?
S1 C1 C2 C5 179.1(2) . . . . ?
C1 C2 C3 C4 -1.3(3) . . . . ?
C5 C2 C3 C4 -179.9(2) . . . . ?
C2 C3 C4 C9 -173.0(2) . . . . ?
C2 C3 C4 S1 1.5(3) . . . . ?
C2 C1 S1 C4 0.3(2) . . . . ?
C8 C1 S1 C4 179.2(3) . . . . ?
C3 C4 S1 C1 -1.0(2) . . . . ?
C9 C4 S1 C1 174.0(2) . . . . ?
C1 C2 C5 C5 53.0(5) . . . 2_655 ?
C3 C2 C5 C5 -128.6(4) . . . 2_655 ?
C1 C2 C5 C6B -111.2(12) . . . . ?
C3 C2 C5 C6B 67.2(12) . . . . ?
C1 C2 C5 C6A -130.9(8) . . . . ?
C3 C2 C5 C6A 47.5(8) . . . . ?
C5 C5 C6A F2A -139.2(9) 2_655 . . . ?
C6B C5 C6A F2A -60(6) . . . . ?
C2 C5 C6A F2A 44.0(11) . . . . ?
C5 C5 C6A F1A 101.0(12) 2_655 . . . ?
C6B C5 C6A F1A -180(7) . . . . ?
C2 C5 C6A F1A -75.7(14) . . . . ?
C5 C5 C6A C7 -8(3) 2_655 . . . ?
C6B C5 C6A C7 72(6) . . . . ?
C2 C5 C6A C7 176(2) . . . . ?
C5 C5 C6A C7 -17(2) 2_655 . . 2_655 ?
C6B C5 C6A C7 62(6) . . . 2_655 ?
C2 C5 C6A C7 166(2) . . . 2_655 ?
C5 C5 C6B F1B -107(2) 2_655 . . . ?
C2 C5 C6B F1B 59.8(18) . . . . ?
C6A C5 C6B F1B 146(8) . . . . ?
C5 C5 C6B F2B 135.0(19) 2_655 . . . ?
C2 C5 C6B F2B -58(2) . . . . ?
C6A C5 C6B F2B 28(5) . . . . ?
C5 C5 C6B C7 23(2) 2_655 . . . ?
C2 C5 C6B C7 -169.3(18) . . . . ?
C6A C5 C6B C7 -84(7) . . . . ?
C5 C5 C6B C7 8(2) 2_655 . . 2_655 ?
C2 C5 C6B C7 175.7(19) . . . 2_655 ?
C6A C5 C6B C7 -99(7) . . . 2_655 ?
F1B C6B C7 C7 52(15) . . . 2_655 ?
F2B C6B C7 C7 161(14) . . . 2_655 ?
C5 C6B C7 C7 -81(15) . . . 2_655 ?
F1B C6B C7 F4 -80(7) . . . 2_655 ?
F2B C6B C7 F4 28(8) . . . 2_655 ?
C5 C6B C7 F4 146(6) . . . 2_655 ?
C7 C6B C7 F4 -132(21) 2_655 . . 2_655 ?
F1B C6B C7 F3 -147(3) . . . . ?
F2B C6B C7 F3 -39(4) . . . . ?
C5 C6B C7 F3 79(3) . . . . ?
C7 C6B C7 F3 160(17) 2_655 . . . ?
F1B C6B C7 F4 -9.4(19) . . . . ?
F2B C6B C7 F4 98.8(19) . . . . ?
C5 C6B C7 F4 -143.3(16) . . . . ?
C7 C6B C7 F4 -62(14) 2_655 . . . ?
F1B C6B C7 C6A -131(6) . . . . ?
F2B C6B C7 C6A -23(4) . . . . ?
C5 C6B C7 C6A 95(6) . . . . ?
C7 C6B C7 C6A 176(16) 2_655 . . . ?
F1B C6B C7 C6B 118(2) . . . 2_655 ?
F2B C6B C7 C6B -134(2) . . . 2_655 ?
C5 C6B C7 C6B -16(3) . . . 2_655 ?
C7 C6B C7 C6B 65(13) 2_655 . . 2_655 ?
F1B C6B C7 F3 18.1(15) . . . 2_655 ?
F2B C6B C7 F3 126.4(18) . . . 2_655 ?
C5 C6B C7 F3 -116(2) . . . 2_655 ?
C7 C6B C7 F3 -34(14) 2_655 . . 2_655 ?
F1B C6B C7 C6A 101(3) . . . 2_655 ?
F2B C6B C7 C6A -151(2) . . . 2_655 ?
C5 C6B C7 C6A -33(3) . . . 2_655 ?
C7 C6B C7 C6A 49(12) 2_655 . . 2_655 ?
F2A C6A C7 C7 70(17) . . . 2_655 ?
F1A C6A C7 C7 -171(17) . . . 2_655 ?
C5 C6A C7 C7 -57(18) . . . 2_655 ?
F2A C6A C7 F4 -76(6) . . . 2_655 ?
F1A C6A C7 F4 43(6) . . . 2_655 ?
C5 C6A C7 F4 157(5) . . . 2_655 ?
C7 C6A C7 F4 -147(23) 2_655 . . 2_655 ?
F2A C6A C7 F3 -128(3) . . . . ?
F1A C6A C7 F3 -9(3) . . . . ?
C5 C6A C7 F3 105.6(17) . . . . ?
C7 C6A C7 F3 162(19) 2_655 . . . ?
F2A C6A C7 F4 -2(3) . . . . ?
F1A C6A C7 F4 117(2) . . . . ?
C5 C6A C7 F4 -129.0(17) . . . . ?
C7 C6A C7 F4 -72(19) 2_655 . . . ?
F2A C6A C7 C6B 66(5) . . . . ?
F1A C6A C7 C6B -175(6) . . . . ?
C5 C6A C7 C6B -61(5) . . . . ?
C7 C6A C7 C6B -4(18) 2_655 . . . ?
F2A C6A C7 C6B 138(3) . . . 2_655 ?
F1A C6A C7 C6B -102(2) . . . 2_655 ?
C5 C6A C7 C6B 12(3) . . . 2_655 ?
C7 C6A C7 C6B 68(15) 2_655 . . 2_655 ?
F2A C6A C7 F3 34.9(14) . . . 2_655 ?
F1A C6A C7 F3 154.1(12) . . . 2_655 ?
C5 C6A C7 F3 -91.8(17) . . . 2_655 ?
C7 C6A C7 F3 -35(17) 2_655 . . 2_655 ?
F2A C6A C7 C6A 122(3) . . . 2_655 ?
F1A C6A C7 C6A -118(3) . . . 2_655 ?
C5 C6A C7 C6A -4(4) . . . 2_655 ?
C7 C6A C7 C6A 52(15) 2_655 . . 2_655 ?
C7 C7 F3 F4 -72(10) 2_655 . . 2_655 ?
F4 C7 F3 F4 -7.4(18) . . . 2_655 ?
C6B C7 F3 F4 133(4) . . . 2_655 ?
C6A C7 F3 F4 128(3) . . . 2_655 ?
C6B C7 F3 F4 -126.7(19) 2_655 . . 2_655 ?
F3 C7 F3 F4 -18(5) 2_655 . . 2_655 ?
C6A C7 F3 F4 -116.2(16) 2_655 . . 2_655 ?
F4 C7 F3 C7 72(10) 2_655 . . 2_655 ?
F4 C7 F3 C7 65(8) . . . 2_655 ?
C6B C7 F3 C7 -154(14) . . . 2_655 ?
C6A C7 F3 C7 -160(13) . . . 2_655 ?
C6B C7 F3 C7 -54(11) 2_655 . . 2_655 ?
F3 C7 F3 C7 55(5) 2_655 . . 2_655 ?
C6A C7 F3 C7 -44(11) 2_655 . . 2_655 ?
C7 C7 F4 F3 -45(20) 2_655 . . 2_655 ?
F4 C7 F4 F3 -179(2) 2_655 . . 2_655 ?
F3 C7 F4 F3 -172(3) . . . 2_655 ?
C6B C7 F4 F3 43.8(14) . . . 2_655 ?
C6A C7 F4 F3 63(2) . . . 2_655 ?
C6B C7 F4 F3 -73(4) 2_655 . . 2_655 ?
C6A C7 F4 F3 -64(3) 2_655 . . 2_655 ?
F4 C7 F4 C7 -134(22) 2_655 . . 2_655 ?
F3 C7 F4 C7 -127(23) . . . 2_655 ?
C6B C7 F4 C7 89(20) . . . 2_655 ?
C6A C7 F4 C7 108(22) . . . 2_655 ?
C6B C7 F4 C7 -28(17) 2_655 . . 2_655 ?
F3 C7 F4 C7 45(20) 2_655 . . 2_655 ?
C6A C7 F4 C7 -20(17) 2_655 . . 2_655 ?
C7 C7 F4 F4 134(22) 2_655 . . 2_655 ?
F3 C7 F4 F4 6.7(15) . . . 2_655 ?
C6B C7 F4 F4 -137(2) . . . 2_655 ?
C6A C7 F4 F4 -118.0(19) . . . 2_655 ?
C6B C7 F4 F4 106(5) 2_655 . . 2_655 ?
F3 C7 F4 F4 179(2) 2_655 . . 2_655 ?
C6A C7 F4 F4 114(4) 2_655 . . 2_655 ?
C3 C4 C9 C13 -177.3(3) . . . . ?
S1 C4 C9 C13 8.8(3) . . . . ?
C3 C4 C9 C10 5.7(4) . . . . ?
S1 C4 C9 C10 -168.29(19) . . . . ?
C13 C9 C10 C11 -3.3(4) . . . . ?
C4 C9 C10 C11 173.9(2) . . . . ?
C9 C10 C11 N1 0.3(4) . . . . ?
N1 C12 C13 C9 0.1(4) . . . . ?
C10 C9 C13 C12 3.1(4) . . . . ?
C4 C9 C13 C12 -174.1(2) . . . . ?
C13 C12 N1 C11 -3.2(4) . . . . ?
C13 C12 N1 Cu1 170.8(2) . . . . ?
C10 C11 N1 C12 3.0(4) . . . . ?
C10 C11 N1 Cu1 -170.9(2) . . . . ?
C12 N1 Cu1 O2 50.7(2) . . . 3_575 ?
C11 N1 Cu1 O2 -135.7(2) . . . 3_575 ?
C12 N1 Cu1 O2 -129.3(2) . . . . ?
C11 N1 Cu1 O2 44.3(2) . . . . ?
C12 N1 Cu1 O1 137.7(2) . . . 3_575 ?
C11 N1 Cu1 O1 -48.7(2) . . . 3_575 ?
C12 N1 Cu1 O1 -42.3(2) . . . . ?
C11 N1 Cu1 O1 131.3(2) . . . . ?
O1 C14 C15 C16 -3.2(5) . . . . ?
C17 C14 C15 C16 177.6(3) . . . . ?
C14 C15 C16 O2 -6.4(5) . . . . ?
C14 C15 C16 C18 171.0(3) . . . . ?
C15 C14 O1 Cu1 12.8(4) . . . . ?
C17 C14 O1 Cu1 -167.9(2) . . . . ?
O2 Cu1 O1 C14 168.1(2) 3_575 . . . ?
O2 Cu1 O1 C14 -11.9(2) . . . . ?
N1 Cu1 O1 C14 79.7(2) 3_575 . . . ?
N1 Cu1 O1 C14 -100.3(2) . . . . ?
C15 C16 O2 Cu1 2.1(4) . . . . ?
C18 C16 O2 Cu1 -175.3(2) . . . . ?
N1 Cu1 O2 C16 -81.9(2) 3_575 . . . ?
N1 Cu1 O2 C16 98.1(2) . . . . ?
O1 Cu1 O2 C16 -174.9(2) 3_575 . . . ?
O1 Cu1 O2 C16 5.1(2) . . . . ?
O1 C14 C17 F5B -178(2) . . . . ?
C15 C14 C17 F5B 1(2) . . . . ?
O1 C14 C17 F6A -113.4(15) . . . . ?
C15 C14 C17 F6A 66.0(15) . . . . ?
O1 C14 C17 F5A 9.4(16) . . . . ?
C15 C14 C17 F5A -171.2(16) . . . . ?
O1 C14 C17 F6B 60.9(15) . . . . ?
C15 C14 C17 F6B -119.7(14) . . . . ?
O1 C14 C17 F7B -56.8(16) . . . . ?
C15 C14 C17 F7B 122.6(15) . . . . ?
O1 C14 C17 F7A 134.5(14) . . . . ?
C15 C14 C17 F7A -46.1(14) . . . . ?
O2 C16 C18 F10 62.1(5) . . . . ?
C15 C16 C18 F10 -115.7(4) . . . . ?
O2 C16 C18 F9 -53.7(4) . . . . ?
C15 C16 C18 F9 128.6(3) . . . . ?
O2 C16 C18 F8 -172.0(3) . . . . ?
C15 C16 C18 F8 10.2(5) . . . . ?
